data_4501277
loop_
_publ_author_name
'Hisamatsu, Shugo'
'Masu, Hyuma'
'Azumaya, Isao'
'Takahashi, Masahiro'
'Kishikawa, Keiki'
'Kohmoto, Shigeo'

_publ_section_title
;
 U-Shaped Aromatic Ureadicarboxylic Acids as Versatile Building Blocks:
 Construction of Ladder and Zigzag Networks and Channels
;
_journal_issue 12
_journal_name_full 'Crystal Growth &amp; Design'
_journal_page_first 5387
_journal_paper_doi 10.1021/cg200988w
_journal_volume 11
_journal_year 2011
_chemical_formula_moiety '2(C17 H16 N2 O5), 3(C11 H10 N4 O), 4(C H4 O), 9.5(H2 O)'
_chemical_formula_sum 'C71 H97 N16 O26.5'
_chemical_formula_weight 1598.65
_chemical_name_systematic
; 
 ? 
;
_space_group_IT_number 15
_symmetry_cell_setting monoclinic
_symmetry_space_group_name_Hall '-C 2yc'
_symmetry_space_group_name_H-M 'C 1 2/c 1'
_atom_sites_solution_hydrogens geom
_atom_sites_solution_primary direct
_atom_sites_solution_secondary difmap
_audit_creation_method SHELXL-97
_cell_angle_alpha 90.00
_cell_angle_beta 115.4750(10)
_cell_angle_gamma 90.00
_cell_formula_units_Z 8
_cell_length_a 22.746(3)
_cell_length_b 31.072(4)
_cell_length_c 25.140(4)
_cell_measurement_reflns_used 8147
_cell_measurement_temperature 150
_cell_measurement_theta_max 26.19
_cell_measurement_theta_min 2.21
_cell_volume 16041(4)
_computing_cell_refinement 'APEX2 (Bruker AXS, 2006)'
_computing_data_collection 'APEX2 (Bruker AXS, 2006)'
_computing_data_reduction 'SAINT (Bruker AXS, 2004)'
_computing_molecular_graphics 'XSHEL (Bruker AXS,2002)'
_computing_publication_material 'XCIF (Bruker AXS, 2001)'
_computing_structure_refinement 'SHELXL-97 (Sheldrick, 1997)'
_computing_structure_solution 'SHELXS-97 (Sheldrick, 1997)'
_diffrn_ambient_temperature 150
_diffrn_detector_area_resol_mean 8.333
_diffrn_measured_fraction_theta_full 0.996
_diffrn_measured_fraction_theta_max 0.916
_diffrn_measurement_device_type 'Bruker APEXII CCD area detector'
_diffrn_measurement_method 'omega scans'
_diffrn_radiation_monochromator graphite
_diffrn_radiation_source 'fine-focus sealed tube'
_diffrn_radiation_type MoK\a
_diffrn_radiation_wavelength 0.71073
_diffrn_reflns_av_R_equivalents 0.0320
_diffrn_reflns_av_sigmaI/netI 0.0457
_diffrn_reflns_limit_h_max 27
_diffrn_reflns_limit_h_min -25
_diffrn_reflns_limit_k_max 38
_diffrn_reflns_limit_k_min -31
_diffrn_reflns_limit_l_max 25
_diffrn_reflns_limit_l_min -32
_diffrn_reflns_number 39871
_diffrn_reflns_theta_full 25.50
_diffrn_reflns_theta_max 27.23
_diffrn_reflns_theta_min 1.59
_exptl_absorpt_coefficient_mu 0.102
_exptl_absorpt_correction_T_max 0.9798
_exptl_absorpt_correction_T_min 0.9602
_exptl_absorpt_correction_type empirical
_exptl_absorpt_process_details
;
SADABS Sheldrick 1996
;
_exptl_crystal_colour colourless
_exptl_crystal_density_diffrn 1.324
_exptl_crystal_density_method 'not measured'
_exptl_crystal_description prismatic
_exptl_crystal_F_000 6776
_exptl_crystal_size_max 0.40
_exptl_crystal_size_mid 0.20
_exptl_crystal_size_min 0.20
_refine_diff_density_max 0.843
_refine_diff_density_min -0.507
_refine_diff_density_rms 0.063
_refine_ls_extinction_method none
_refine_ls_goodness_of_fit_ref 1.024
_refine_ls_hydrogen_treatment constr
_refine_ls_matrix_type full
_refine_ls_number_parameters 1055
_refine_ls_number_reflns 16433
_refine_ls_number_restraints 1
_refine_ls_restrained_S_all 1.025
_refine_ls_R_factor_all 0.0960
_refine_ls_R_factor_gt 0.0624
_refine_ls_shift/su_max 0.001
_refine_ls_shift/su_mean 0.000
_refine_ls_structure_factor_coef Fsqd
_refine_ls_weighting_details 'calc w=1/[\s^2^(Fo^2^)+(0.0982P)^2^+25.4121P] where P=(Fo^2^+2Fc^2^)/3'
_refine_ls_weighting_scheme calc
_refine_ls_wR_factor_gt 0.1729
_refine_ls_wR_factor_ref 0.1953
_reflns_number_gt 11126
_reflns_number_total 16433
_reflns_threshold_expression >2sigma(I)
_cod_data_source_file cg200988w_si_002.cif
_cod_data_source_block 1_7_MeOH(a1007202mas)
_cod_depositor_comments
;
The following automatic conversions were performed:

'_symmetry_cell_setting' value 'Monoclinic' changed to 'monoclinic'
according to /home/saulius/struct/CIF-dictionaries/cif_core.dic
dictionary named 'cif_core.dic' version 2.4.1 from 2010-06-29.

Automatic conversion script
Id: cif_fix_values 1715 2011-07-08 13:25:40Z adriana 
;
_cod_original_sg_symbol_H-M 'C2/c  '
_cod_original_formula_sum 'C71 H97 N16 O26.50'
_cod_database_code 4501277

loop_
_symmetry_equiv_pos_as_xyz
'x, y, z'
'-x, y, -z+1/2'
'x+1/2, y+1/2, z'
'-x+1/2, y+1/2, -z+1/2'
'-x, -y, -z'
'x, -y, z-1/2'
'-x+1/2, -y+1/2, -z'
'x+1/2, -y+1/2, z-1/2'

loop_
_atom_site_label
_atom_site_type_symbol
_atom_site_fract_x
_atom_site_fract_y
_atom_site_fract_z
_atom_site_U_iso_or_equiv
_atom_site_adp_type
_atom_site_occupancy
_atom_site_symmetry_multiplicity
_atom_site_calc_flag
_atom_site_refinement_flags
_atom_site_disorder_assembly
_atom_site_disorder_group
O26 O 0.9914(3) 0.13817(17) 0.2667(2) 0.0597(14) Uani 0.50 1 d P A -1
C71A C 0.9733(4) 0.1067(3) 0.8445(3) 0.058(2) Uani 0.601(6) 1 d PD B -2
H71A H 0.9577 0.1325 0.8568 0.087 Uiso 0.601(6) 1 calc PR B -2
H71B H 1.0191 0.1017 0.8714 0.087 Uiso 0.601(6) 1 calc PR B -2
H71C H 0.9472 0.0818 0.8452 0.087 Uiso 0.601(6) 1 calc PR B -2
O27A O 0.9679(5) 0.1122(3) 0.7905(7) 0.234(8) Uani 0.601(6) 1 d PD B -2
C71B C 0.9635(10) 0.0986(6) 0.6532(12) 0.186(13) Uani 0.399(6) 1 d PD B -3
H71D H 0.9500 0.1099 0.6133 0.280 Uiso 0.399(6) 1 calc PR B -3
H71E H 0.9900 0.0728 0.6584 0.280 Uiso 0.399(6) 1 calc PR B -3
H71F H 0.9891 0.1205 0.6820 0.280 Uiso 0.399(6) 1 calc PR B -3
O27B O 0.9083(5) 0.0883(4) 0.6618(4) 0.124(4) Uani 0.399(6) 1 d PD B -3
C1 C 0.87394(13) 0.40063(8) 0.72351(12) 0.0267(6) Uani 1 1 d . . .
C2 C 0.87335(12) 0.46556(8) 0.78134(11) 0.0225(5) Uani 1 1 d . . .
C3 C 0.91789(13) 0.49695(8) 0.81467(11) 0.0253(6) Uani 1 1 d . . .
H3 H 0.9629 0.4900 0.8345 0.030 Uiso 1 1 calc R . .
C4 C 0.89704(13) 0.53793(8) 0.81901(11) 0.0261(6) Uani 1 1 d . . .
H4 H 0.9278 0.5590 0.8418 0.031 Uiso 1 1 calc R . .
C5 C 0.83145(13) 0.54860(8) 0.79025(11) 0.0250(6) Uani 1 1 d . . .
C6 C 0.78700(13) 0.51669(8) 0.75859(12) 0.0269(6) Uani 1 1 d . . .
H6 H 0.7419 0.5235 0.7393 0.032 Uiso 1 1 calc R . .
C7 C 0.80728(13) 0.47561(8) 0.75479(11) 0.0264(6) Uani 1 1 d . . .
H7 H 0.7762 0.4541 0.7340 0.032 Uiso 1 1 calc R . .
C8 C 0.81054(14) 0.59397(9) 0.79399(12) 0.0288(6) Uani 1 1 d . . .
C9 C 0.85339(13) 0.46447(8) 0.65828(11) 0.0248(6) Uani 1 1 d . . .
C10 C 0.91513(13) 0.48216(9) 0.68594(11) 0.0269(6) Uani 1 1 d . . .
H10 H 0.9497 0.4653 0.7133 0.032 Uiso 1 1 calc R . .
C11 C 0.92731(13) 0.52366(8) 0.67458(11) 0.0253(6) Uani 1 1 d . . .
H11 H 0.9698 0.5353 0.6953 0.030 Uiso 1 1 calc R . .
C12 C 0.87831(13) 0.54887(8) 0.63318(11) 0.0255(6) Uani 1 1 d . . .
C13 C 0.81636(13) 0.53084(9) 0.60438(12) 0.0295(6) Uani 1 1 d . . .
H13 H 0.7822 0.5473 0.5757 0.035 Uiso 1 1 calc R . .
C14 C 0.80383(13) 0.48947(9) 0.61694(12) 0.0298(6) Uani 1 1 d . . .
H14 H 0.7611 0.4780 0.5973 0.036 Uiso 1 1 calc R . .
C15 C 0.89450(13) 0.59325(9) 0.61924(11) 0.0273(6) Uani 1 1 d . . .
C16 C 0.94754(13) 0.40400(9) 0.82721(12) 0.0312(6) Uani 1 1 d . . .
H16A H 0.9357 0.3740 0.8297 0.047 Uiso 1 1 calc R . .
H16B H 0.9519 0.4195 0.8626 0.047 Uiso 1 1 calc R . .
H16C H 0.9890 0.4049 0.8241 0.047 Uiso 1 1 calc R . .
C17 C 0.80223(16) 0.39358(10) 0.62029(13) 0.0394(7) Uani 1 1 d . . .
H17A H 0.8319 0.3750 0.6118 0.059 Uiso 1 1 calc R . .
H17B H 0.7769 0.4113 0.5857 0.059 Uiso 1 1 calc R . .
H17C H 0.7726 0.3758 0.6299 0.059 Uiso 1 1 calc R . .
C18 C 0.37124(13) 0.10249(8) 0.43667(12) 0.0264(6) Uani 1 1 d . . .
C19 C 0.26383(13) 0.10304(9) 0.35237(12) 0.0288(6) Uani 1 1 d . . .
C20 C 0.28592(13) 0.12452(8) 0.31546(12) 0.0291(6) Uani 1 1 d . . .
H20 H 0.3300 0.1336 0.3307 0.035 Uiso 1 1 calc R . .
C21 C 0.24456(14) 0.13276(9) 0.25735(13) 0.0310(6) Uani 1 1 d . . .
H21 H 0.2610 0.1469 0.2331 0.037 Uiso 1 1 calc R . .
C22 C 0.17957(14) 0.12079(10) 0.23365(13) 0.0355(7) Uani 1 1 d . . .
C23 C 0.15737(16) 0.09996(14) 0.26990(15) 0.0553(10) Uani 1 1 d . . .
H23 H 0.1130 0.0915 0.2545 0.066 Uiso 1 1 calc R . .
C24 C 0.19818(15) 0.09114(12) 0.32813(14) 0.0502(9) Uani 1 1 d . . .
H24 H 0.1814 0.0768 0.3520 0.060 Uiso 1 1 calc R . .
C25 C 0.13757(15) 0.12836(10) 0.17038(14) 0.0381(7) Uani 1 1 d . . .
C26 C 0.39939(12) 0.02852(8) 0.47720(11) 0.0235(5) Uani 1 1 d . . .
C27 C 0.42447(12) 0.00960(8) 0.53256(11) 0.0255(6) Uani 1 1 d . . .
H27 H 0.4515 0.0259 0.5662 0.031 Uiso 1 1 calc R . .
C28 C 0.41035(13) -0.03277(8) 0.53908(11) 0.0253(6) Uani 1 1 d . . .
H28 H 0.4289 -0.0457 0.5770 0.030 Uiso 1 1 calc R . .
C29 C 0.36931(12) -0.05658(8) 0.49077(11) 0.0237(5) Uani 1 1 d . . .
C30 C 0.34472(13) -0.03777(8) 0.43504(11) 0.0267(6) Uani 1 1 d . . .
H30 H 0.3168 -0.0539 0.4016 0.032 Uiso 1 1 calc R . .
C31 C 0.36055(13) 0.00412(8) 0.42800(11) 0.0270(6) Uani 1 1 d . . .
H31 H 0.3450 0.0163 0.3897 0.032 Uiso 1 1 calc R . .
C32 C 0.35310(13) -0.10214(8) 0.49810(12) 0.0263(6) Uani 1 1 d . . .
C33 C 0.27557(14) 0.07202(9) 0.44673(13) 0.0318(6) Uani 1 1 d . . .
H33A H 0.2396 0.0901 0.4454 0.048 Uiso 1 1 calc R . .
H33B H 0.3086 0.0695 0.4875 0.048 Uiso 1 1 calc R . .
H33C H 0.2590 0.0433 0.4313 0.048 Uiso 1 1 calc R . .
C34 C 0.48075(13) 0.08754(9) 0.50876(13) 0.0312(6) Uani 1 1 d . . .
H34A H 0.4970 0.1036 0.4842 0.047 Uiso 1 1 calc R . .
H34B H 0.5090 0.0627 0.5264 0.047 Uiso 1 1 calc R . .
H34C H 0.4807 0.1063 0.5401 0.047 Uiso 1 1 calc R . .
C35 C 0.20772(12) 0.27398(8) 0.20382(11) 0.0212(5) Uani 1 1 d . . .
C36 C 0.11248(12) 0.28232(8) 0.10860(11) 0.0211(5) Uani 1 1 d . . .
C37 C 0.06978(12) 0.31267(8) 0.06911(11) 0.0249(6) Uani 1 1 d . . .
H37 H 0.0761 0.3425 0.0778 0.030 Uiso 1 1 calc R . .
C38 C 0.01937(13) 0.29898(8) 0.01846(12) 0.0270(6) Uani 1 1 d . . .
H38 H -0.0093 0.3196 -0.0080 0.032 Uiso 1 1 calc R . .
C39 C 0.04979(13) 0.22756(9) 0.04192(12) 0.0290(6) Uani 1 1 d . . .
H39 H 0.0422 0.1980 0.0318 0.035 Uiso 1 1 calc R . .
C40 C 0.10133(13) 0.23868(8) 0.09331(11) 0.0261(6) Uani 1 1 d . . .
H40 H 0.1293 0.2172 0.1184 0.031 Uiso 1 1 calc R . .
C41 C 0.30320(12) 0.28687(8) 0.29807(11) 0.0222(5) Uani 1 1 d . . .
C42 C 0.34504(13) 0.31842(9) 0.33408(11) 0.0275(6) Uani 1 1 d . . .
H42 H 0.3379 0.3479 0.3230 0.033 Uiso 1 1 calc R . .
C43 C 0.39671(13) 0.30658(9) 0.38588(12) 0.0305(6) Uani 1 1 d . . .
H43 H 0.4245 0.3285 0.4100 0.037 Uiso 1 1 calc R . .
C44 C 0.36964(13) 0.23559(9) 0.36923(11) 0.0275(6) Uani 1 1 d . . .
H44 H 0.3782 0.2064 0.3815 0.033 Uiso 1 1 calc R . .
C45 C 0.31640(13) 0.24423(8) 0.31647(11) 0.0256(6) Uani 1 1 d . . .
H45 H 0.2895 0.2216 0.2933 0.031 Uiso 1 1 calc R . .
C46 C 0.82277(11) 0.26891(8) 0.49569(10) 0.0207(5) Uani 1 1 d . . .
C47 C 0.73177(12) 0.28617(8) 0.40055(11) 0.0214(5) Uani 1 1 d . . .
C48 C 0.69544(12) 0.32021(9) 0.36517(11) 0.0263(6) Uani 1 1 d . . .
H48 H 0.7069 0.3491 0.3777 0.032 Uiso 1 1 calc R . .
C49 C 0.64349(13) 0.31180(9) 0.31252(12) 0.0284(6) Uani 1 1 d . . .
H49 H 0.6188 0.3350 0.2888 0.034 Uiso 1 1 calc R . .
C50 C 0.66077(13) 0.23835(9) 0.32643(12) 0.0278(6) Uani 1 1 d . . .
H50 H 0.6482 0.2099 0.3122 0.033 Uiso 1 1 calc R . .
C51 C 0.71347(12) 0.24409(8) 0.38002(11) 0.0254(6) Uani 1 1 d . . .
H51 H 0.7369 0.2201 0.4026 0.030 Uiso 1 1 calc R . .
C52 C 0.92065(12) 0.27309(8) 0.59050(11) 0.0231(5) Uani 1 1 d . . .
C53 C 0.96133(13) 0.30217(9) 0.63258(12) 0.0293(6) Uani 1 1 d . . .
H53 H 0.9543 0.3322 0.6263 0.035 Uiso 1 1 calc R . .
C54 C 1.01133(13) 0.28722(9) 0.68281(12) 0.0311(6) Uani 1 1 d . . .
H54 H 1.0384 0.3075 0.7110 0.037 Uiso 1 1 calc R . .
C55 C 0.98516(13) 0.21733(9) 0.65392(11) 0.0276(6) Uani 1 1 d . . .
H55 H 0.9937 0.1875 0.6615 0.033 Uiso 1 1 calc R . .
C56 C 0.93333(12) 0.22927(8) 0.60185(11) 0.0247(6) Uani 1 1 d . . .
H56 H 0.9071 0.2082 0.5746 0.030 Uiso 1 1 calc R . .
C57 C 0.56120(12) 0.21862(9) 0.89413(11) 0.0253(6) Uani 1 1 d . . .
C58 C 0.46557(12) 0.20462(9) 0.80060(11) 0.0255(6) Uani 1 1 d . . .
C59 C 0.44416(13) 0.24699(9) 0.78660(12) 0.0296(6) Uani 1 1 d . . .
H59 H 0.4659 0.2699 0.8127 0.036 Uiso 1 1 calc R . .
C60 C 0.39062(14) 0.25484(10) 0.73403(12) 0.0330(6) Uani 1 1 d . . .
H60 H 0.3769 0.2839 0.7250 0.040 Uiso 1 1 calc R . .
C61 C 0.37689(13) 0.18392(10) 0.70988(12) 0.0312(6) Uani 1 1 d . . .
H61 H 0.3532 0.1616 0.6836 0.037 Uiso 1 1 calc R . .
C62 C 0.42999(13) 0.17266(9) 0.76100(12) 0.0280(6) Uani 1 1 d . . .
H62 H 0.4422 0.1433 0.7692 0.034 Uiso 1 1 calc R . .
C63 C 0.66010(12) 0.21465(9) 0.98772(11) 0.0248(6) Uani 1 1 d . . .
C64 C 0.66315(13) 0.25777(9) 1.00500(12) 0.0301(6) Uani 1 1 d . . .
H64 H 0.6309 0.2777 0.9811 0.036 Uiso 1 1 calc R . .
C65 C 0.71303(13) 0.27100(9) 1.05670(12) 0.0302(6) Uani 1 1 d . . .
H65 H 0.7151 0.3004 1.0679 0.036 Uiso 1 1 calc R . .
C66 C 0.75715(14) 0.20220(9) 1.07706(12) 0.0313(6) Uani 1 1 d . . .
H66 H 0.7896 0.1831 1.1025 0.038 Uiso 1 1 calc R . .
C67 C 0.70908(13) 0.18703(9) 1.02573(12) 0.0287(6) Uani 1 1 d . . .
H67 H 0.7088 0.1575 1.0157 0.034 Uiso 1 1 calc R . .
C68 C 0.8824(3) 0.02281(19) 0.3832(3) 0.123(2) Uani 1 1 d . . .
H68A H 0.8437 0.0409 0.3729 0.184 Uiso 1 1 calc R . .
H68B H 0.8831 0.0113 0.3472 0.184 Uiso 1 1 calc R . .
H68C H 0.9216 0.0401 0.4046 0.184 Uiso 1 1 calc R . .
C69 C 0.0445(3) 0.0386(2) 0.3445(3) 0.135(3) Uani 1 1 d . . .
H69A H 0.0332 0.0084 0.3337 0.202 Uiso 1 1 calc R . .
H69B H 0.0496 0.0535 0.3124 0.202 Uiso 1 1 calc R . .
H69C H 0.0097 0.0524 0.3516 0.202 Uiso 1 1 calc R . .
C70 C 0.8425(5) 0.0468(3) 0.6886(5) 0.201(5) Uani 1 1 d . . .
H70A H 0.8420 0.0620 0.6543 0.301 Uiso 1 1 calc R . .
H70B H 0.7995 0.0342 0.6786 0.301 Uiso 1 1 calc R . .
H70C H 0.8752 0.0238 0.7001 0.301 Uiso 1 1 calc R . .
N1 N 0.89652(10) 0.42434(7) 0.77494(9) 0.0252(5) Uani 1 1 d . . .
N2 N 0.84010(11) 0.42165(7) 0.67059(10) 0.0282(5) Uani 1 1 d . . .
N3 N 0.30467(10) 0.09162(7) 0.41068(10) 0.0265(5) Uani 1 1 d . . .
N4 N 0.41382(10) 0.07248(7) 0.47202(9) 0.0250(5) Uani 1 1 d . . .
N5 N 0.16229(10) 0.29811(7) 0.15864(9) 0.0216(4) Uani 1 1 d . . .
H5 H 0.1656 0.3263 0.1623 0.026 Uiso 1 1 calc R . .
N6 N 0.00960(10) 0.25696(7) 0.00532(9) 0.0261(5) Uani 1 1 d . . .
H6A H -0.0233 0.2487 -0.0274 0.031 Uiso 1 1 calc R . .
N7 N 0.25141(10) 0.30054(7) 0.24668(9) 0.0229(5) Uani 1 1 d . . .
H7B H 0.2460 0.3285 0.2409 0.027 Uiso 1 1 calc R . .
N8 N 0.40971(10) 0.26573(7) 0.40400(9) 0.0271(5) Uani 1 1 d . . .
N9 N 0.78390(10) 0.29682(7) 0.45254(9) 0.0217(4) Uani 1 1 d . . .
H9 H 0.7933 0.3244 0.4588 0.026 Uiso 1 1 calc R . .
N10 N 0.62687(7) 0.27127(5) 0.29391(6) 0.0274(5) Uani 1 1 d . . .
H10A H 0.5933 0.2664 0.2599 0.033 Uiso 1 1 calc R . .
N11 N 0.87143(7) 0.29061(5) 0.54071(6) 0.0231(5) Uani 1 1 d R . .
H11A H 0.8713 0.3188 0.5375 0.028 Uiso 1 1 d R . .
N12 N 1.02378(10) 0.24513(7) 0.69398(9) 0.0272(5) Uani 1 1 d . . .
N13 N 0.52003(10) 0.19203(7) 0.85110(9) 0.0260(5) Uani 1 1 d . . .
H13A H 0.5286 0.1643 0.8556 0.031 Uiso 1 1 calc R . .
N14 N 0.35658(11) 0.22483(8) 0.69487(10) 0.0322(5) Uani 1 1 d . . .
N15 N 0.61344(10) 0.19691(7) 0.93708(9) 0.0265(5) Uani 1 1 d . . .
H15 H 0.6170 0.1693 0.9314 0.032 Uiso 1 1 calc R . .
N16 N 0.75895(11) 0.24389(7) 1.09190(10) 0.0291(5) Uani 1 1 d . . .
H16 H 0.7904 0.2534 1.1248 0.035 Uiso 1 1 calc R . .
O1 O 0.88315(10) 0.36161(6) 0.72514(9) 0.0358(5) Uani 1 1 d . . .
O2 O 0.85111(10) 0.61777(6) 0.83203(9) 0.0410(5) Uani 1 1 d . . .
O3 O 0.75355(10) 0.60581(6) 0.75852(9) 0.0353(5) Uani 1 1 d . . .
O4 O 0.95250(9) 0.60498(6) 0.64321(9) 0.0373(5) Uani 1 1 d . . .
O5 O 0.84856(9) 0.61613(6) 0.58289(9) 0.0353(5) Uani 1 1 d . . .
O6 O 0.39076(9) 0.13779(6) 0.42883(9) 0.0326(5) Uani 1 1 d . . .
O7 O 0.07451(11) 0.12301(10) 0.15500(11) 0.0617(7) Uani 1 1 d . . .
H7A H 0.0535 0.1278 0.1188 0.093 Uiso 1 1 calc R . .
O8 O 0.15868(11) 0.13783(7) 0.13507(9) 0.0422(5) Uani 1 1 d . . .
O9 O 0.29816(9) -0.11639(6) 0.46250(9) 0.0347(5) Uani 1 1 d . . .
O10 O 0.39516(9) -0.12378(6) 0.53865(9) 0.0355(5) Uani 1 1 d . . .
O11 O 0.20931(9) 0.23507(6) 0.20561(8) 0.0289(4) Uani 1 1 d . . .
O12 O 0.81477(9) 0.22997(6) 0.49435(8) 0.0263(4) Uani 1 1 d . . .
O13 O 0.55313(10) 0.25733(6) 0.89618(9) 0.0364(5) Uani 1 1 d . . .
O14 O 0.8805(2) -0.01129(11) 0.41885(16) 0.0993(12) Uani 1 1 d . . .
H14A H 0.8992 -0.0039 0.4544 0.149 Uiso 1 1 calc R . .
O15 O 0.10508(19) 0.04087(11) 0.39758(18) 0.0989(11) Uani 1 1 d . . .
H15A H 0.1099 0.0182 0.4173 0.148 Uiso 1 1 calc R . .
O16 O 0.77860(11) 0.12671(7) 0.93922(11) 0.0470(6) Uani 1 1 d . . .
O17 O 0.12153(12) 0.11740(9) 0.45125(12) 0.0620(7) Uani 1 1 d . . .
O18 O 0.09189(12) 0.16956(8) 0.35470(12) 0.0571(7) Uani 1 1 d . . .
O19 O 0.81161(14) 0.08323(8) 0.86285(11) 0.0610(7) Uani 1 1 d . . .
O20 O 0.85665(13) 0.14821(8) 0.48102(11) 0.0548(6) Uani 1 1 d . . .
O21 O 0.81792(13) 0.08766(9) 0.53805(13) 0.0670(8) Uani 1 1 d . . .
O22 O 0.00438(12) 0.12703(8) 0.45837(11) 0.0580(7) Uani 1 1 d . . .
O23 O 0.9927(2) 0.06693(14) 0.9538(2) 0.1226(15) Uani 1 1 d . . .
O24 O 0.6120(2) 0.47762(11) 0.47770(18) 0.1046(12) Uani 1 1 d . . .
O25 O 0.85921(19) 0.07780(17) 0.7389(2) 0.1243(15) Uani 1 1 d . . .
H25 H 0.8248 0.0874 0.7390 0.186 Uiso 1 1 calc R . .

loop_
_atom_site_aniso_label
_atom_site_aniso_U_11
_atom_site_aniso_U_22
_atom_site_aniso_U_33
_atom_site_aniso_U_23
_atom_site_aniso_U_13
_atom_site_aniso_U_12
O26 0.055(3) 0.063(3) 0.047(4) 0.002(2) 0.008(3) -0.012(3)
C71A 0.041(4) 0.059(4) 0.065(5) 0.002(4) 0.015(3) 0.004(3)
O27A 0.106(7) 0.085(6) 0.45(2) -0.078(10) 0.063(11) -0.009(5)
C71B 0.163(18) 0.119(14) 0.37(4) -0.104(18) 0.21(2) -0.087(13)
O27B 0.093(7) 0.203(12) 0.064(6) 0.012(7) 0.022(5) 0.042(7)
C1 0.0233(13) 0.0255(14) 0.0267(14) 0.0000(11) 0.0063(11) 0.0014(11)
C2 0.0251(13) 0.0211(13) 0.0189(12) 0.0020(10) 0.0072(10) 0.0021(10)
C3 0.0237(13) 0.0267(14) 0.0203(13) -0.0002(10) 0.0046(11) 0.0003(10)
C4 0.0288(14) 0.0245(13) 0.0219(13) -0.0029(10) 0.0080(11) -0.0031(11)
C5 0.0316(14) 0.0223(13) 0.0194(13) 0.0017(10) 0.0095(11) 0.0010(11)
C6 0.0230(13) 0.0262(14) 0.0257(14) 0.0035(11) 0.0048(11) 0.0029(11)
C7 0.0265(14) 0.0234(13) 0.0225(13) -0.0002(10) 0.0040(11) -0.0008(11)
C8 0.0368(16) 0.0239(14) 0.0241(14) 0.0027(11) 0.0117(12) 0.0025(12)
C9 0.0281(14) 0.0242(13) 0.0191(13) 0.0010(10) 0.0075(11) 0.0005(11)
C10 0.0240(13) 0.0312(15) 0.0192(13) 0.0031(11) 0.0033(11) 0.0041(11)
C11 0.0230(13) 0.0291(14) 0.0205(13) -0.0015(10) 0.0063(11) -0.0012(11)
C12 0.0291(14) 0.0269(14) 0.0182(13) -0.0006(10) 0.0081(11) 0.0006(11)
C13 0.0250(14) 0.0298(15) 0.0249(14) 0.0057(11) 0.0023(11) 0.0015(11)
C14 0.0219(13) 0.0335(15) 0.0261(14) 0.0023(11) 0.0027(11) -0.0029(11)
C15 0.0296(14) 0.0280(14) 0.0227(13) -0.0009(11) 0.0099(12) 0.0001(11)
C16 0.0287(14) 0.0276(14) 0.0272(14) 0.0051(11) 0.0023(12) 0.0075(11)
C17 0.0462(18) 0.0345(16) 0.0275(16) -0.0054(13) 0.0063(14) -0.0094(14)
C18 0.0297(14) 0.0235(14) 0.0238(14) -0.0021(11) 0.0095(11) -0.0027(11)
C19 0.0280(14) 0.0266(14) 0.0289(15) 0.0006(11) 0.0094(12) 0.0006(11)
C20 0.0276(14) 0.0259(14) 0.0321(15) -0.0015(11) 0.0114(12) -0.0021(11)
C21 0.0369(16) 0.0248(14) 0.0309(15) 0.0001(11) 0.0140(13) 0.0013(12)
C22 0.0322(16) 0.0372(16) 0.0311(16) 0.0024(13) 0.0079(13) 0.0007(12)
C23 0.0282(16) 0.091(3) 0.0383(19) 0.0120(19) 0.0061(14) -0.0147(17)
C24 0.0341(17) 0.075(2) 0.0348(18) 0.0132(17) 0.0087(14) -0.0153(17)
C25 0.0340(17) 0.0378(17) 0.0357(17) 0.0027(13) 0.0084(14) 0.0000(13)
C26 0.0252(13) 0.0197(13) 0.0244(13) -0.0001(10) 0.0097(11) -0.0013(10)
C27 0.0251(13) 0.0249(13) 0.0219(13) -0.0041(10) 0.0057(11) -0.0024(11)
C28 0.0273(14) 0.0257(13) 0.0192(13) 0.0032(10) 0.0065(11) 0.0002(11)
C29 0.0238(13) 0.0227(13) 0.0230(13) -0.0009(10) 0.0085(11) -0.0004(10)
C30 0.0323(15) 0.0229(13) 0.0210(13) -0.0030(10) 0.0079(11) -0.0025(11)
C31 0.0358(15) 0.0238(13) 0.0184(13) 0.0006(10) 0.0087(11) 0.0001(11)
C32 0.0304(14) 0.0226(13) 0.0244(14) -0.0009(11) 0.0103(12) -0.0016(11)
C33 0.0311(15) 0.0333(15) 0.0308(15) -0.0007(12) 0.0132(12) -0.0035(12)
C34 0.0251(14) 0.0289(15) 0.0344(16) 0.0000(12) 0.0077(12) -0.0059(11)
C35 0.0195(12) 0.0232(13) 0.0180(12) 0.0002(10) 0.0053(10) 0.0023(10)
C36 0.0172(12) 0.0262(13) 0.0176(12) 0.0000(10) 0.0054(10) 0.0014(10)
C37 0.0240(13) 0.0226(13) 0.0220(13) -0.0025(10) 0.0041(11) 0.0025(10)
C38 0.0272(14) 0.0249(14) 0.0216(13) 0.0005(10) 0.0035(11) 0.0032(11)
C39 0.0313(15) 0.0268(14) 0.0237(14) -0.0044(11) 0.0069(12) -0.0006(11)
C40 0.0264(14) 0.0231(13) 0.0221(13) -0.0003(10) 0.0042(11) 0.0018(11)
C41 0.0197(12) 0.0272(14) 0.0176(12) 0.0011(10) 0.0059(10) 0.0023(10)
C42 0.0247(13) 0.0245(14) 0.0241(14) 0.0001(11) 0.0019(11) 0.0036(11)
C43 0.0269(14) 0.0305(15) 0.0243(14) -0.0022(11) 0.0017(11) 0.0000(11)
C44 0.0282(14) 0.0271(14) 0.0222(14) 0.0049(11) 0.0063(11) 0.0036(11)
C45 0.0254(13) 0.0251(13) 0.0216(13) 0.0019(10) 0.0056(11) 0.0022(11)
C46 0.0183(12) 0.0254(14) 0.0163(12) 0.0000(10) 0.0055(10) -0.0005(10)
C47 0.0173(12) 0.0272(13) 0.0176(12) 0.0001(10) 0.0055(10) -0.0027(10)
C48 0.0250(13) 0.0261(14) 0.0205(13) -0.0002(10) 0.0030(11) -0.0025(11)
C49 0.0245(14) 0.0313(15) 0.0213(13) 0.0029(11) 0.0022(11) 0.0002(11)
C50 0.0241(13) 0.0295(14) 0.0242(14) -0.0060(11) 0.0051(11) -0.0025(11)
C51 0.0230(13) 0.0263(14) 0.0213(13) -0.0020(10) 0.0042(11) -0.0008(10)
C52 0.0185(12) 0.0289(14) 0.0179(12) 0.0025(10) 0.0040(10) -0.0008(10)
C53 0.0277(14) 0.0243(14) 0.0236(14) 0.0012(11) -0.0006(11) -0.0041(11)
C54 0.0262(14) 0.0340(16) 0.0223(14) -0.0015(11) 0.0003(11) -0.0046(12)
C55 0.0267(14) 0.0274(14) 0.0238(14) 0.0044(11) 0.0063(11) 0.0028(11)
C56 0.0222(13) 0.0242(13) 0.0216(13) -0.0008(10) 0.0038(11) -0.0012(10)
C57 0.0245(13) 0.0301(15) 0.0202(13) -0.0006(11) 0.0087(11) 0.0009(11)
C58 0.0214(13) 0.0358(15) 0.0211(13) 0.0014(11) 0.0110(11) 0.0009(11)
C59 0.0274(14) 0.0313(15) 0.0269(14) 0.0002(11) 0.0085(12) -0.0015(11)
C60 0.0318(15) 0.0357(16) 0.0292(15) 0.0065(12) 0.0109(13) 0.0028(12)
C61 0.0255(14) 0.0406(17) 0.0269(15) -0.0022(12) 0.0105(12) -0.0002(12)
C62 0.0274(14) 0.0307(14) 0.0254(14) -0.0003(11) 0.0108(12) 0.0022(11)
C63 0.0236(13) 0.0318(14) 0.0216(13) -0.0007(11) 0.0120(11) -0.0022(11)
C64 0.0290(14) 0.0328(15) 0.0246(14) -0.0005(11) 0.0080(12) 0.0033(12)
C65 0.0338(15) 0.0290(15) 0.0268(15) -0.0032(11) 0.0119(12) -0.0027(12)
C66 0.0288(14) 0.0362(16) 0.0247(14) 0.0016(12) 0.0075(12) -0.0001(12)
C67 0.0278(14) 0.0283(14) 0.0258(14) -0.0001(11) 0.0075(12) -0.0013(11)
C68 0.117(5) 0.085(4) 0.146(6) 0.036(4) 0.036(4) -0.021(3)
C69 0.099(5) 0.114(5) 0.174(7) 0.001(5) 0.042(5) -0.005(4)
C70 0.171(9) 0.185(10) 0.304(14) -0.055(9) 0.158(10) -0.018(7)
N1 0.0262(11) 0.0208(11) 0.0208(11) 0.0013(9) 0.0028(9) 0.0039(9)
N2 0.0303(12) 0.0238(12) 0.0222(12) -0.0022(9) 0.0033(10) -0.0005(9)
N3 0.0261(12) 0.0249(11) 0.0256(12) 0.0024(9) 0.0084(10) -0.0021(9)
N4 0.0252(11) 0.0205(11) 0.0241(11) 0.0012(9) 0.0057(9) -0.0040(9)
N5 0.0207(10) 0.0187(10) 0.0191(11) -0.0005(8) 0.0027(9) 0.0025(8)
N6 0.0231(11) 0.0300(12) 0.0177(11) -0.0022(9) 0.0018(9) -0.0022(9)
N7 0.0200(10) 0.0206(11) 0.0197(11) 0.0023(8) 0.0006(9) 0.0022(8)
N8 0.0226(11) 0.0314(12) 0.0203(11) 0.0027(9) 0.0028(9) 0.0033(9)
N9 0.0189(10) 0.0211(11) 0.0172(10) 0.0001(8) 0.0002(9) -0.0037(8)
N10 0.0185(11) 0.0396(13) 0.0166(11) -0.0045(9) 0.0003(9) -0.0026(9)
N11 0.0228(11) 0.0191(10) 0.0178(11) 0.0025(8) -0.0003(9) -0.0014(8)
N12 0.0221(11) 0.0323(12) 0.0191(11) 0.0023(9) 0.0011(9) 0.0008(9)
N13 0.0244(11) 0.0273(12) 0.0233(12) 0.0010(9) 0.0074(9) 0.0034(9)
N14 0.0269(12) 0.0435(14) 0.0242(12) 0.0038(10) 0.0091(10) 0.0039(10)
N15 0.0247(11) 0.0255(12) 0.0238(12) -0.0033(9) 0.0052(10) -0.0004(9)
N16 0.0271(12) 0.0364(13) 0.0204(11) -0.0038(10) 0.0070(10) -0.0071(10)
O1 0.0417(12) 0.0197(10) 0.0369(12) -0.0013(8) 0.0082(10) 0.0043(8)
O2 0.0457(13) 0.0232(10) 0.0371(12) -0.0051(9) 0.0017(10) 0.0037(9)
O3 0.0334(11) 0.0255(10) 0.0396(12) 0.0013(9) 0.0085(9) 0.0061(8)
O4 0.0269(11) 0.0322(11) 0.0436(12) 0.0052(9) 0.0064(9) -0.0043(8)
O5 0.0315(11) 0.0318(11) 0.0317(11) 0.0093(9) 0.0033(9) -0.0005(8)
O6 0.0316(10) 0.0225(10) 0.0352(11) 0.0045(8) 0.0062(9) -0.0043(8)
O7 0.0332(13) 0.101(2) 0.0371(14) 0.0142(13) 0.0018(11) -0.0009(13)
O8 0.0451(13) 0.0443(13) 0.0316(12) 0.0011(10) 0.0112(10) -0.0025(10)
O9 0.0302(10) 0.0245(10) 0.0364(12) 0.0010(8) 0.0020(9) -0.0062(8)
O10 0.0351(11) 0.0238(10) 0.0329(11) 0.0066(8) 0.0009(9) -0.0052(8)
O11 0.0309(10) 0.0205(10) 0.0236(10) 0.0002(7) 0.0005(8) 0.0028(8)
O12 0.0267(10) 0.0212(10) 0.0221(9) 0.0001(7) 0.0021(8) -0.0030(7)
O13 0.0374(11) 0.0299(11) 0.0301(11) -0.0032(8) 0.0032(9) 0.0051(9)
O14 0.118(3) 0.064(2) 0.094(3) 0.0063(19) 0.024(2) -0.0187(19)
O15 0.096(3) 0.075(2) 0.112(3) 0.011(2) 0.031(2) 0.0048(19)
O16 0.0401(12) 0.0419(13) 0.0528(15) -0.0086(11) 0.0141(11) -0.0052(10)
O17 0.0456(14) 0.0760(18) 0.0533(16) 0.0135(13) 0.0108(12) 0.0014(13)
O18 0.0529(15) 0.0534(15) 0.0692(17) 0.0130(13) 0.0304(13) 0.0097(12)
O19 0.0762(19) 0.0517(15) 0.0505(15) -0.0002(12) 0.0228(14) -0.0048(13)
O20 0.0662(16) 0.0421(14) 0.0539(15) -0.0045(11) 0.0238(13) 0.0020(12)
O21 0.0587(17) 0.0654(18) 0.0771(19) 0.0150(15) 0.0294(15) 0.0154(13)
O22 0.0457(14) 0.0596(16) 0.0497(15) -0.0063(12) 0.0026(12) 0.0095(12)
O23 0.098(3) 0.112(3) 0.156(4) -0.048(3) 0.053(3) -0.017(2)
O24 0.122(3) 0.076(2) 0.115(3) 0.000(2) 0.050(3) 0.014(2)
O25 0.079(3) 0.142(4) 0.172(4) -0.026(3) 0.073(3) 0.009(3)

loop_
_atom_type_symbol
_atom_type_description
_atom_type_scat_dispersion_real
_atom_type_scat_dispersion_imag
_atom_type_scat_source
C C 0.0033 0.0016 'International Tables Vol C Tables 4.2.6.8 and 6.1.1.4'
H H 0.0000 0.0000 'International Tables Vol C Tables 4.2.6.8 and 6.1.1.4'
N N 0.0061 0.0033 'International Tables Vol C Tables 4.2.6.8 and 6.1.1.4'
O O 0.0106 0.0060 'International Tables Vol C Tables 4.2.6.8 and 6.1.1.4'

loop_
_geom_angle_atom_site_label_1
_geom_angle_atom_site_label_2
_geom_angle_atom_site_label_3
_geom_angle
O27A C71A H71A 109.5
O27A C71A H71B 109.5
H71A C71A H71B 109.5
O27A C71A H71C 109.5
H71A C71A H71C 109.5
H71B C71A H71C 109.5
O1 C1 N1 120.4(2)
O1 C1 N2 121.0(2)
N1 C1 N2 118.6(2)
C7 C2 C3 119.1(2)
C7 C2 N1 121.6(2)
C3 C2 N1 119.3(2)
C4 C3 C2 120.5(2)
C4 C3 H3 119.8
C2 C3 H3 119.8
C3 C4 C5 120.5(2)
C3 C4 H4 119.7
C5 C4 H4 119.7
C4 C5 C6 118.7(2)
C4 C5 C8 119.3(2)
C6 C5 C8 122.1(2)
C7 C6 C5 121.1(2)
C7 C6 H6 119.4
C5 C6 H6 119.4
C6 C7 C2 120.0(2)
C6 C7 H7 120.0
C2 C7 H7 120.0
O2 C8 O3 124.2(3)
O2 C8 C5 117.0(2)
O3 C8 C5 118.8(2)
C10 C9 C14 118.2(2)
C10 C9 N2 121.6(2)
C14 C9 N2 120.1(2)
C11 C10 C9 121.3(2)
C11 C10 H10 119.4
C9 C10 H10 119.4
C10 C11 C12 121.0(2)
C10 C11 H11 119.5
C12 C11 H11 119.5
C11 C12 C13 117.8(2)
C11 C12 C15 119.4(2)
C13 C12 C15 122.7(2)
C14 C13 C12 121.1(2)
C14 C13 H13 119.5
C12 C13 H13 119.5
C13 C14 C9 120.5(2)
C13 C14 H14 119.7
C9 C14 H14 119.7
O4 C15 O5 123.9(3)
O4 C15 C12 118.0(2)
O5 C15 C12 118.2(2)
N1 C16 H16A 109.5
N1 C16 H16B 109.5
H16A C16 H16B 109.5
N1 C16 H16C 109.5
H16A C16 H16C 109.5
H16B C16 H16C 109.5
N2 C17 H17A 109.5
N2 C17 H17B 109.5
H17A C17 H17B 109.5
N2 C17 H17C 109.5
H17A C17 H17C 109.5
H17B C17 H17C 109.5
O6 C18 N4 120.7(2)
O6 C18 N3 122.0(2)
N4 C18 N3 117.3(2)
C24 C19 C20 117.2(3)
C24 C19 N3 119.5(3)
C20 C19 N3 123.3(2)
C21 C20 C19 121.0(3)
C21 C20 H20 119.5
C19 C20 H20 119.5
C20 C21 C22 121.4(3)
C20 C21 H21 119.3
C22 C21 H21 119.3
C23 C22 C21 117.9(3)
C23 C22 C25 122.3(3)
C21 C22 C25 119.7(3)
C22 C23 C24 121.5(3)
C22 C23 H23 119.2
C24 C23 H23 119.2
C23 C24 C19 120.9(3)
C23 C24 H24 119.5
C19 C24 H24 119.5
O8 C25 O7 122.4(3)
O8 C25 C22 123.3(3)
O7 C25 C22 114.3(3)
C27 C26 C31 119.3(2)
C27 C26 N4 119.1(2)
C31 C26 N4 121.6(2)
C28 C27 C26 120.4(2)
C28 C27 H27 119.8
C26 C27 H27 119.8
C27 C28 C29 120.6(2)
C27 C28 H28 119.7
C29 C28 H28 119.7
C28 C29 C30 119.0(2)
C28 C29 C32 120.5(2)
C30 C29 C32 120.5(2)
C31 C30 C29 120.6(2)
C31 C30 H30 119.7
C29 C30 H30 119.7
C30 C31 C26 119.9(2)
C30 C31 H31 120.0
C26 C31 H31 120.0
O10 C32 O9 124.4(2)
O10 C32 C29 117.8(2)
O9 C32 C29 117.8(2)
N3 C33 H33A 109.5
N3 C33 H33B 109.5
H33A C33 H33B 109.5
N3 C33 H33C 109.5
H33A C33 H33C 109.5
H33B C33 H33C 109.5
N4 C34 H34A 109.5
N4 C34 H34B 109.5
H34A C34 H34B 109.5
N4 C34 H34C 109.5
H34A C34 H34C 109.5
H34B C34 H34C 109.5
O11 C35 N7 124.6(2)
O11 C35 N5 124.9(2)
N7 C35 N5 110.5(2)
N5 C36 C40 125.3(2)
N5 C36 C37 117.0(2)
C40 C36 C37 117.7(2)
C38 C37 C36 119.8(2)
C38 C37 H37 120.1
C36 C37 H37 120.1
N6 C38 C37 121.1(2)
N6 C38 H38 119.4
C37 C38 H38 119.4
N6 C39 C40 122.2(3)
N6 C39 H39 118.9
C40 C39 H39 118.9
C39 C40 C36 119.0(2)
C39 C40 H40 120.5
C36 C40 H40 120.5
N7 C41 C45 125.1(2)
N7 C41 C42 117.3(2)
C45 C41 C42 117.6(2)
C43 C42 C41 119.5(2)
C43 C42 H42 120.2
C41 C42 H42 120.2
N8 C43 C42 123.3(3)
N8 C43 H43 118.3
C42 C43 H43 118.3
N8 C44 C45 124.1(2)
N8 C44 H44 118.0
C45 C44 H44 118.0
C44 C45 C41 118.5(2)
C44 C45 H45 120.7
C41 C45 H45 120.7
O12 C46 N11 124.5(2)
O12 C46 N9 124.5(2)
N11 C46 N9 111.0(2)
N9 C47 C48 117.0(2)
N9 C47 C51 124.9(2)
C48 C47 C51 118.0(2)
C49 C48 C47 119.9(2)
C49 C48 H48 120.0
C47 C48 H48 120.0
N10 C49 C48 120.9(2)
N10 C49 H49 119.5
C48 C49 H49 119.5
N10 C50 C51 122.2(2)
N10 C50 H50 118.9
C51 C50 H50 118.9
C50 C51 C47 118.5(2)
C50 C51 H51 120.8
C47 C51 H51 120.8
N11 C52 C56 125.8(2)
N11 C52 C53 116.5(2)
C56 C52 C53 117.7(2)
C54 C53 C52 119.8(3)
C54 C53 H53 120.1
C52 C53 H53 120.1
N12 C54 C53 122.8(2)
N12 C54 H54 118.6
C53 C54 H54 118.6
N12 C55 C56 124.0(3)
N12 C55 H55 118.0
C56 C55 H55 118.0
C55 C56 C52 118.2(2)
C55 C56 H56 120.9
C52 C56 H56 120.9
O13 C57 N13 124.5(2)
O13 C57 N15 122.6(2)
N13 C57 N15 112.9(2)
C62 C58 N13 117.8(2)
C62 C58 C59 117.4(2)
N13 C58 C59 124.8(2)
C60 C59 C58 118.5(3)
C60 C59 H59 120.8
C58 C59 H59 120.8
N14 C60 C59 125.2(3)
N14 C60 H60 117.4
C59 C60 H60 117.4
N14 C61 C62 123.9(3)
N14 C61 H61 118.1
C62 C61 H61 118.1
C61 C62 C58 119.5(3)
C61 C62 H62 120.2
C58 C62 H62 120.2
N15 C63 C64 125.9(2)
N15 C63 C67 117.1(2)
C64 C63 C67 117.0(2)
C65 C64 C63 119.4(3)
C65 C64 H64 120.3
C63 C64 H64 120.3
N16 C65 C64 122.1(3)
N16 C65 H65 119.0
C64 C65 H65 119.0
N16 C66 C67 120.7(3)
N16 C66 H66 119.6
C67 C66 H66 119.6
C66 C67 C63 120.6(3)
C66 C67 H67 119.7
C63 C67 H67 119.7
O14 C68 H68A 109.5
O14 C68 H68B 109.5
H68A C68 H68B 109.5
O14 C68 H68C 109.5
H68A C68 H68C 109.5
H68B C68 H68C 109.5
O15 C69 H69A 109.5
O15 C69 H69B 109.5
H69A C69 H69B 109.5
O15 C69 H69C 109.5
H69A C69 H69C 109.5
H69B C69 H69C 109.5
O25 C70 H70A 109.5
O25 C70 H70B 109.5
H70A C70 H70B 109.5
O25 C70 H70C 109.5
H70A C70 H70C 109.5
H70B C70 H70C 109.5
C1 N1 C2 125.5(2)
C1 N1 C16 116.1(2)
C2 N1 C16 118.4(2)
C1 N2 C9 124.6(2)
C1 N2 C17 115.2(2)
C9 N2 C17 117.8(2)
C19 N3 C18 121.4(2)
C19 N3 C33 118.7(2)
C18 N3 C33 119.6(2)
C18 N4 C26 126.1(2)
C18 N4 C34 116.3(2)
C26 N4 C34 117.6(2)
C36 N5 C35 126.2(2)
C36 N5 H5 116.9
C35 N5 H5 116.9
C39 N6 C38 120.2(2)
C39 N6 H6A 119.9
C38 N6 H6A 119.9
C35 N7 C41 125.5(2)
C35 N7 H7B 117.2
C41 N7 H7B 117.2
C44 N8 C43 117.0(2)
C46 N9 C47 126.7(2)
C46 N9 H9 116.6
C47 N9 H9 116.6
C50 N10 C49 120.44(19)
C50 N10 H10A 119.8
C49 N10 H10A 119.8
C46 N11 C52 127.23(19)
C46 N11 H11A 116.4
C52 N11 H11A 116.4
C55 N12 C54 117.6(2)
C57 N13 C58 126.2(2)
C57 N13 H13A 116.9
C58 N13 H13A 116.9
C60 N14 C61 115.6(2)
C63 N15 C57 125.9(2)
C63 N15 H15 117.0
C57 N15 H15 117.0
C65 N16 C66 120.1(2)
C65 N16 H16 119.9
C66 N16 H16 119.9
C25 O7 H7A 109.5
C68 O14 H14A 109.5
C69 O15 H15A 109.5
C70 O25 H25 109.5

loop_
_geom_bond_atom_site_label_1
_geom_bond_atom_site_label_2
_geom_bond_distance
C71A O27A 1.319(15)
C71A H71A 0.9800
C71A H71B 0.9800
C71A H71C 0.9800
C71B O27B 1.399(15)
C71B H71D 0.9800
C71B H71E 0.9800
C71B H71F 0.9800
C1 O1 1.228(3)
C1 N1 1.381(3)
C1 N2 1.381(3)
C2 C7 1.392(4)
C2 C3 1.396(4)
C2 N1 1.420(3)
C3 C4 1.379(4)
C3 H3 0.9500
C4 C5 1.390(4)
C4 H4 0.9500
C5 C6 1.395(4)
C5 C8 1.504(4)
C6 C7 1.374(4)
C6 H6 0.9500
C7 H7 0.9500
C8 O2 1.247(3)
C8 O3 1.271(3)
C9 C10 1.385(4)
C9 C14 1.395(4)
C9 N2 1.428(3)
C10 C11 1.374(4)
C10 H10 0.9500
C11 C12 1.393(4)
C11 H11 0.9500
C12 C13 1.395(4)
C12 C15 1.507(4)
C13 C14 1.382(4)
C13 H13 0.9500
C14 H14 0.9500
C15 O4 1.246(3)
C15 O5 1.269(3)
C16 N1 1.470(3)
C16 H16A 0.9800
C16 H16B 0.9800
C16 H16C 0.9800
C17 N2 1.471(3)
C17 H17A 0.9800
C17 H17B 0.9800
C17 H17C 0.9800
C18 O6 1.231(3)
C18 N4 1.363(3)
C18 N3 1.408(3)
C19 C24 1.398(4)
C19 C20 1.400(4)
C19 N3 1.402(3)
C20 C21 1.379(4)
C20 H20 0.9500
C21 C22 1.386(4)
C21 H21 0.9500
C22 C23 1.379(5)
C22 C25 1.480(4)
C23 C24 1.382(5)
C23 H23 0.9500
C24 H24 0.9500
C25 O8 1.213(4)
C25 O7 1.326(4)
C26 C27 1.387(4)
C26 C31 1.395(4)
C26 N4 1.424(3)
C27 C28 1.381(4)
C27 H27 0.9500
C28 C29 1.385(4)
C28 H28 0.9500
C29 C30 1.394(4)
C29 C32 1.494(4)
C30 C31 1.382(4)
C30 H30 0.9500
C31 H31 0.9500
C32 O10 1.252(3)
C32 O9 1.264(3)
C33 N3 1.465(3)
C33 H33A 0.9800
C33 H33B 0.9800
C33 H33C 0.9800
C34 N4 1.477(3)
C34 H34A 0.9800
C34 H34B 0.9800
C34 H34C 0.9800
C35 O11 1.210(3)
C35 N7 1.381(3)
C35 N5 1.382(3)
C36 N5 1.372(3)
C36 C40 1.402(4)
C36 C37 1.410(3)
C37 C38 1.364(4)
C37 H37 0.9500
C38 N6 1.342(3)
C38 H38 0.9500
C39 N6 1.339(3)
C39 C40 1.364(4)
C39 H39 0.9500
C40 H40 0.9500
C41 N7 1.388(3)
C41 C45 1.393(4)
C41 C42 1.395(4)
C42 C43 1.377(4)
C42 H42 0.9500
C43 N8 1.338(4)
C43 H43 0.9500
C44 N8 1.337(3)
C44 C45 1.384(4)
C44 H44 0.9500
C45 H45 0.9500
C46 O12 1.222(3)
C46 N11 1.372(3)
C46 N9 1.373(3)
C47 N9 1.375(3)
C47 C48 1.400(4)
C47 C51 1.402(4)
C48 C49 1.368(4)
C48 H48 0.9500
C49 N10 1.340(3)
C49 H49 0.9500
C50 N10 1.329(3)
C50 C51 1.376(4)
C50 H50 0.9500
C51 H51 0.9500
C52 N11 1.383(3)
C52 C56 1.396(4)
C52 C53 1.396(4)
C53 C54 1.367(4)
C53 H53 0.9500
C54 N12 1.342(4)
C54 H54 0.9500
C55 N12 1.331(3)
C55 C56 1.383(4)
C55 H55 0.9500
C56 H56 0.9500
C57 O13 1.221(3)
C57 N13 1.363(3)
C57 N15 1.389(3)
C58 C62 1.392(4)
C58 N13 1.395(3)
C58 C59 1.395(4)
C59 C60 1.380(4)
C59 H59 0.9500
C60 N14 1.335(4)
C60 H60 0.9500
C61 N14 1.350(4)
C61 C62 1.378(4)
C61 H61 0.9500
C62 H62 0.9500
C63 N15 1.374(3)
C63 C64 1.401(4)
C63 C67 1.405(4)
C64 C65 1.370(4)
C64 H64 0.9500
C65 N16 1.337(4)
C65 H65 0.9500
C66 N16 1.344(4)
C66 C67 1.367(4)
C66 H66 0.9500
C67 H67 0.9500
C68 O14 1.400(6)
C68 H68A 0.9800
C68 H68B 0.9800
C68 H68C 0.9800
C69 O15 1.450(7)
C69 H69A 0.9800
C69 H69B 0.9800
C69 H69C 0.9800
C70 O25 1.503(10)
C70 H70A 0.9800
C70 H70B 0.9800
C70 H70C 0.9800
N5 H5 0.8800
N6 H6A 0.8800
N7 H7B 0.8800
N9 H9 0.8800
N10 H10A 0.8800
N11 H11A 0.8799
N13 H13A 0.8800
N15 H15 0.8800
N16 H16 0.8800
O7 H7A 0.8400
O14 H14A 0.8400
O15 H15A 0.8400
O25 H25 0.8400
